data_7710468
loop_
_publ_author_name
'N\"o\&sler, Maite'
'Hunger, David'
'Neuman, Nicol\'as Ignacio'
'Reimann, Marc'
'Reichert, Felix'
'Winkler, Mario'
'Klein, Johannes'
'Bens, Tobias'
'Suntrup, Lisa'
'Demeshko, Serhiy'
'Stubbe, Jessica'
'Kaupp, Martin'
'van Slageren, Joris'
'Sarkar, Biprajit'

_publ_section_title
;
 Fluorinated Click-Derived Tripodal Ligands Drive Spin Crossover in both
 Iron(II) and Cobalt(II) Complexes
;
_journal_name_full 'Dalton Transactions'
_journal_paper_doi 10.1039/D2DT01005D
_journal_year 2022
_chemical_formula_moiety 'C60 H54 Co F6 N20, B2 F8, C2 H8 O2'
_chemical_formula_sum 'C62 H62 B2 Co F14 N20 O2'
_chemical_formula_weight 1465.86
_space_group_crystal_system monoclinic
_space_group_IT_number 14
_space_group_name_Hall '-P 2yn'
_space_group_name_H-M_alt 'P 1 21/n 1'
_atom_sites_solution_hydrogens mixed
_audit_creation_date 2020-10-08
_audit_creation_method
;
Olex2 1.3
(compiled 2019.09.11 svn.r3662 for OlexSys, GUI svn.r5938)
;
_audit_update_record
;
2021-03-12 deposited with the CCDC.	2022-06-13 downloaded from the CCDC.
;
_cell_angle_alpha 90
_cell_angle_beta 98.408(3)
_cell_angle_gamma 90
_cell_formula_units_Z 2
_cell_length_a 7.7391(3)
_cell_length_b 20.7813(8)
_cell_length_c 20.1509(9)
_cell_measurement_reflns_used 4420
_cell_measurement_temperature 100(2)
_cell_measurement_theta_max 68.490
_cell_measurement_theta_min 4.255
_cell_volume 3206.0(2)
_computing_cell_refinement 'APEX3 (Bruker, 2015)'
_computing_data_collection 'APEX3 (Bruker, 2015)'
_computing_data_reduction 'SAINT+ (Bruker, 2009)'
_computing_molecular_graphics 'Olex2 1.3 (Dolomanov et al., 2009)'
_computing_publication_material 'Olex2 1.3 (Dolomanov et al., 2009)'
_computing_structure_refinement 'XL n/a (Sheldrick, 2008)'
_computing_structure_solution 'intrinsic phasing'
_diffrn_ambient_temperature 100.0
_diffrn_measured_fraction_theta_full 0.985
_diffrn_measured_fraction_theta_max 0.980
_diffrn_measurement_device_type 'Bruker D8 Venture'
_diffrn_measurement_method 'omega + phi scans'
_diffrn_radiation_type CuK\a
_diffrn_radiation_wavelength 1.54178
_diffrn_reflns_av_R_equivalents 0.0634
_diffrn_reflns_av_unetI/netI 0.0677
_diffrn_reflns_Laue_measured_fraction_full 0.985
_diffrn_reflns_Laue_measured_fraction_max 0.980
_diffrn_reflns_limit_h_max 9
_diffrn_reflns_limit_h_min -9
_diffrn_reflns_limit_k_max 20
_diffrn_reflns_limit_k_min -24
_diffrn_reflns_limit_l_max 24
_diffrn_reflns_limit_l_min -23
_diffrn_reflns_number 21514
_diffrn_reflns_point_group_measured_fraction_full 0.985
_diffrn_reflns_point_group_measured_fraction_max 0.980
_diffrn_reflns_theta_full 67.679
_diffrn_reflns_theta_max 68.490
_diffrn_reflns_theta_min 4.255
_exptl_absorpt_coefficient_mu 3.003
_exptl_absorpt_correction_T_max 0.7531
_exptl_absorpt_correction_T_min 0.6002
_exptl_absorpt_correction_type multi-scan
_exptl_absorpt_process_details
;
SADABS-2016/2 (Bruker,2016/2) was used for absorption correction.
wR2(int) was 0.0966 before and 0.0685 after correction.
The Ratio of minimum to maximum transmission is 0.7970.
The \l/2 correction factor is Not present.
;
_exptl_crystal_colour colourless
_exptl_crystal_colour_primary colourless
_exptl_crystal_density_diffrn 1.518
_exptl_crystal_description block
_exptl_crystal_F_000 1506
_exptl_crystal_size_max 0.18
_exptl_crystal_size_mid 0.08
_exptl_crystal_size_min 0.08
_refine_diff_density_max 0.882
_refine_diff_density_min -0.660
_refine_diff_density_rms 0.092
_refine_ls_extinction_method none
_refine_ls_goodness_of_fit_ref 1.092
_refine_ls_hydrogen_treatment mixed
_refine_ls_matrix_type full
_refine_ls_number_parameters 471
_refine_ls_number_reflns 5786
_refine_ls_number_restraints 3
_refine_ls_restrained_S_all 1.094
_refine_ls_R_factor_all 0.1219
_refine_ls_R_factor_gt 0.0928
_refine_ls_shift/su_max 0.000
_refine_ls_shift/su_mean 0.000
_refine_ls_structure_factor_coef Fsqd
_refine_ls_weighting_details 'w=1/[\s^2^(Fo^2^)+(0.0726P)^2^+15.4198P] where P=(Fo^2^+2Fc^2^)/3'
_refine_ls_weighting_scheme calc
_refine_ls_wR_factor_gt 0.2113
_refine_ls_wR_factor_ref 0.2274
_reflns_Friedel_coverage 0.000
_reflns_number_gt 4420
_reflns_number_total 5786
_reflns_threshold_expression 'I > 2\s(I)'
_cod_data_source_file d2dt01005d2.cif
_cod_data_source_block bip422_a
_cod_database_code 7710468
_shelx_shelxl_version_number 2017/1
_shelx_space_group_comment
;
The symmetry employed for this shelxl refinement is uniquely defined
by the following loop, which should always be used as a source of
symmetry information in preference to the above space-group names.
They are only intended as comments.
;
_olex2_refinement_description
;
1. Fixed Uiso
 At 1.2 times of:
  All C(H) groups, All C(H,H) groups
 At 1.5 times of:
  All C(H,H,H) groups
2. Restrained distances
 H30A-H20D
 1.9 with sigma of 0.02
 H30B-H10A
 1.9 with sigma of 0.02
 H100-O100
 1 with sigma of 0.02
3. Rigid body (RIGU) restrains
 H100, O100
 with sigma for 1-2 distances of 0.004 and sigma for 1-3 distances of 0.004
4. Others
 Sof(C10B)=Sof(H10C)=Sof(H10D)=Sof(C20B)=Sof(H20C)=Sof(H20D)=1-FVAR(1)
 Sof(C10A)=Sof(H10A)=Sof(H10B)=Sof(C20A)=Sof(H20A)=Sof(H20B)=FVAR(1)
5.a Secondary CH2 refined with riding coordinates:
 C13(H13A,H13B), C23(H23A,H23B), C30(H30A,H30B), C33(H33A,H33B), C10A(H10A,
 H10B), C20A(H20A,H20B), C10B(H10C,H10D), C20B(H20C,H20D)
5.b Aromatic/amide H refined with riding coordinates:
 C12(H12), C15(H15), C16(H16), C18(H18), C19(H19), C25(H25), C26(H26),
 C28(H28), C29(H29), C35(H35), C36(H36), C38(H38), C39(H39), C32(H32), C22(H22)
5.c Idealised Me refined as rotating group:
 C100(H10E,H10F,H10G)
;
_olex2_submission_special_instructions 'No special instructions were received'

loop_
_space_group_symop_operation_xyz
'x, y, z'
'-x+1/2, y+1/2, -z+1/2'
'-x, -y, -z'
'x-1/2, -y-1/2, z-1/2'

loop_
_atom_site_label
_atom_site_type_symbol
_atom_site_fract_x
_atom_site_fract_y
_atom_site_fract_z
_atom_site_U_iso_or_equiv
_atom_site_adp_type
_atom_site_occupancy
_atom_site_site_symmetry_order
_atom_site_calc_flag
_atom_site_refinement_flags_posn
_atom_site_refinement_flags_adp
_atom_site_refinement_flags_occupancy
_atom_site_disorder_assembly
_atom_site_disorder_group
Co1 Co 1.000000 0.500000 0.500000 0.0188(3) Uani 1 2 d S . P A .
F1 F 0.6982(8) 0.7836(3) 0.2854(2) 0.0970(19) Uani 1 1 d . . . . .
B1 B 0.5929(12) 0.7330(4) 0.2764(4) 0.0471(19) Uani 1 1 d . . . . .
N1 N 0.8401(6) 0.59033(19) 0.4996(2) 0.0250(10) Uani 1 1 d . . . . .
F4 F 0.5056(12) 0.7311(4) 0.2159(3) 0.148(3) Uani 1 1 d . . . . .
F3 F 0.4745(8) 0.7439(4) 0.3217(3) 0.136(3) Uani 1 1 d . . . . .
F2 F 0.6745(7) 0.6781(2) 0.2986(3) 0.1002(19) Uani 1 1 d . . . . .
N2 N 1.1402(6) 0.54945(19) 0.5776(2) 0.0242(10) Uani 1 1 d . . . . .
H100 H 0.251(3) 0.752(3) 0.271(3) 0.05(2) Uiso 1 1 d D . . . .
F10 F 1.2981(6) 0.4454(2) 0.94823(19) 0.0617(12) Uani 1 1 d . . . . .
N3 N 1.2837(6) 0.5370(2) 0.6199(2) 0.0298(11) Uani 1 1 d . . . . .
C11 C 1.0648(8) 0.6032(3) 0.5973(3) 0.0407(16) Uani 1 1 d . . . . .
N4 N 1.2945(6) 0.5824(2) 0.6665(2) 0.0297(10) Uani 1 1 d . . . . .
C12 C 1.1639(7) 0.6244(3) 0.6546(3) 0.0344(14) Uani 1 1 d . . . . .
H12 H 1.144023 0.661160 0.680437 0.041 Uiso 1 1 calc R U . . .
C13 C 1.4423(8) 0.5806(3) 0.7216(3) 0.0384(14) Uani 1 1 d . . . . .
H13A H 1.474227 0.625233 0.735683 0.046 Uiso 1 1 calc R U . . .
H13B H 1.544441 0.560935 0.705028 0.046 Uiso 1 1 calc R U . . .
C14 C 1.4015(8) 0.5432(3) 0.7812(3) 0.0347(14) Uani 1 1 d . . . . .
C15 C 1.3267(7) 0.4816(3) 0.7755(3) 0.0348(14) Uani 1 1 d . . . . .
H15 H 1.298447 0.462528 0.732374 0.042 Uiso 1 1 calc R U . . .
C16 C 1.2937(8) 0.4483(3) 0.8313(3) 0.0376(14) Uani 1 1 d . . . . .
H16 H 1.243355 0.406548 0.827274 0.045 Uiso 1 1 calc R U . . .
C17 C 1.3349(9) 0.4767(3) 0.8927(3) 0.0441(17) Uani 1 1 d . . . . .
C18 C 1.4110(9) 0.5364(3) 0.9016(3) 0.0490(18) Uani 1 1 d . . . . .
H18 H 1.440494 0.554546 0.945040 0.059 Uiso 1 1 calc R U . . .
C19 C 1.4432(9) 0.5694(3) 0.8446(3) 0.0416(16) Uani 1 1 d . . . . .
H19 H 1.495157 0.610880 0.849383 0.050 Uiso 1 1 calc R U . . .
N5 N 1.0961(6) 0.5534(2) 0.4263(2) 0.0262(10) Uani 1 1 d . . . . .
F20 F 1.0035(5) 0.42033(18) 0.06692(16) 0.0451(9) Uani 1 1 d . . . . .
N6 N 1.2090(6) 0.5412(2) 0.3844(2) 0.0264(10) Uani 1 1 d . . . . .
C21 C 0.9972(9) 0.6045(3) 0.4033(4) 0.050(2) Uani 1 1 d . . . . .
N7 N 1.1807(6) 0.5850(2) 0.3363(2) 0.0252(10) Uani 1 1 d . . . . .
C23 C 1.2795(7) 0.5819(3) 0.2798(3) 0.0299(12) Uani 1 1 d . . . . .
H23A H 1.399040 0.566368 0.296247 0.036 Uiso 1 1 calc R U . . .
H23B H 1.289471 0.625781 0.261691 0.036 Uiso 1 1 calc R U . . .
C24 C 1.1980(7) 0.5382(3) 0.2235(3) 0.0274(12) Uani 1 1 d . . . . .
C25 C 1.1288(7) 0.4784(3) 0.2359(3) 0.0292(12) Uani 1 1 d . . . . .
H25 H 1.126859 0.464880 0.280811 0.035 Uiso 1 1 calc R U . . .
C26 C 1.0622(7) 0.4382(3) 0.1829(3) 0.0325(13) Uani 1 1 d . . . . .
H26 H 1.014976 0.397193 0.191065 0.039 Uiso 1 1 calc R U . . .
C27 C 1.0667(7) 0.4593(3) 0.1187(3) 0.0322(13) Uani 1 1 d . . . . .
C28 C 1.1339(8) 0.5184(3) 0.1049(3) 0.0343(14) Uani 1 1 d . . . . .
H28 H 1.135544 0.531855 0.059989 0.041 Uiso 1 1 calc R U . . .
C29 C 1.1989(8) 0.5576(3) 0.1583(3) 0.0338(13) Uani 1 1 d . . . . .
H29 H 1.245067 0.598611 0.149693 0.041 Uiso 1 1 calc R U . . .
N8 N 0.4948(10) 0.6540(3) 0.5599(5) 0.096(3) Uani 1 1 d . . . . .
F30 F -0.3589(4) 0.82580(18) 0.53908(17) 0.0455(9) Uani 1 1 d . . . . .
C30 C 0.6560(8) 0.5760(3) 0.5006(5) 0.075(3) Uani 1 1 d . . . . .
H30A H 0.646504 0.549154 0.540465 0.090 Uiso 1 1 calc DR U . . .
H30B H 0.612825 0.549918 0.460422 0.090 Uiso 1 1 calc DR U . . .
N9 N 0.3947(10) 0.7053(4) 0.5476(4) 0.092(3) Uani 1 1 d . . . . .
C31 C 0.5393(8) 0.6325(3) 0.5019(5) 0.060(2) Uani 1 1 d . . . . .
N10 N 0.3757(7) 0.7165(2) 0.4827(3) 0.0504(16) Uani 1 1 d . . . . .
C33 C 0.2840(8) 0.7750(3) 0.4532(4) 0.0500(19) Uani 1 1 d . . . . .
H33A H 0.263128 0.770517 0.403731 0.060 Uiso 1 1 calc R U . . .
H33B H 0.360420 0.812833 0.464226 0.060 Uiso 1 1 calc R U . . .
C34 C 0.1124(7) 0.7867(3) 0.4777(3) 0.0320(13) Uani 1 1 d . . . . .
C35 C 0.1014(8) 0.7992(3) 0.5441(3) 0.0453(17) Uani 1 1 d . . . . .
H35 H 0.205025 0.799629 0.575843 0.054 Uiso 1 1 calc R U . . .
C36 C -0.0562(8) 0.8111(3) 0.5654(3) 0.0440(17) Uani 1 1 d . . . . .
H36 H -0.063366 0.818694 0.611396 0.053 Uiso 1 1 calc R U . . .
C37 C -0.2020(7) 0.8118(3) 0.5184(3) 0.0292(12) Uani 1 1 d . . . . .
C38 C -0.1991(7) 0.8000(3) 0.4521(3) 0.0286(12) Uani 1 1 d . . . . .
H38 H -0.303389 0.801047 0.420735 0.034 Uiso 1 1 calc R U . . .
C39 C -0.0399(8) 0.7866(3) 0.4318(3) 0.0334(13) Uani 1 1 d . . . . .
H39 H -0.034697 0.777236 0.385948 0.040 Uiso 1 1 calc R U . . .
C100 C 0.0539(15) 0.7433(5) 0.1990(5) 0.099(3) Uani 1 1 d . . . . .
H10E H 0.100687 0.775079 0.170364 0.148 Uiso 1 1 calc R U . . .
H10F H -0.073946 0.745791 0.192065 0.148 Uiso 1 1 calc R U . . .
H10G H 0.090318 0.700097 0.187446 0.148 Uiso 1 1 calc R U . . .
O100 O 0.1174(9) 0.7562(3) 0.2661(3) 0.0847(19) Uani 1 1 d D . . . .
C32 C 0.4618(9) 0.6727(3) 0.4527(5) 0.059(2) Uani 1 1 d . . . . .
H32 H 0.468377 0.669820 0.406040 0.071 Uiso 1 1 calc R U . . .
C22 C 1.0509(8) 0.6246(3) 0.3457(3) 0.0408(16) Uani 1 1 d . . . . .
H22 H 1.005831 0.659515 0.318030 0.049 Uiso 1 1 calc R U . . .
C10A C 0.8162(13) 0.6143(4) 0.4249(4) 0.026(3) Uani 0.565(11) 1 d . . P A 1
H10A H 0.726313 0.588589 0.396531 0.032 Uiso 0.565(11) 1 calc DR U P A 1
H10B H 0.781883 0.660194 0.421908 0.032 Uiso 0.565(11) 1 calc R U P A 1
C20A C 0.9303(13) 0.6391(4) 0.5418(5) 0.026(3) Uani 0.565(11) 1 d . . P A 1
H20A H 0.846307 0.664755 0.563397 0.031 Uiso 0.565(11) 1 calc R U P A 1
H20B H 0.993553 0.668371 0.514936 0.031 Uiso 0.565(11) 1 calc R U P A 1
C10B C 0.9201(15) 0.6394(6) 0.4636(6) 0.021(3) Uiso 0.435(11) 1 d . . P A 2
H10C H 1.014985 0.660971 0.493798 0.026 Uiso 0.435(11) 1 calc R U P A 2
H10D H 0.832551 0.672097 0.445799 0.026 Uiso 0.435(11) 1 calc R U P A 2
C20B C 0.8748(15) 0.6122(6) 0.5774(6) 0.024(3) Uiso 0.435(11) 1 d . . P A 2
H20C H 0.841548 0.657783 0.582355 0.029 Uiso 0.435(11) 1 calc R U P A 2
H20D H 0.807913 0.585030 0.605004 0.029 Uiso 0.435(11) 1 calc DR U P A 2

loop_
_atom_site_aniso_label
_atom_site_aniso_U_11
_atom_site_aniso_U_22
_atom_site_aniso_U_33
_atom_site_aniso_U_23
_atom_site_aniso_U_13
_atom_site_aniso_U_12
Co1 0.0217(6) 0.0135(5) 0.0223(6) -0.0023(5) 0.0075(5) -0.0006(5)
F1 0.139(5) 0.074(3) 0.066(3) 0.021(3) -0.024(3) -0.035(3)
B1 0.067(6) 0.039(4) 0.034(4) 0.010(3) 0.002(4) 0.001(4)
N1 0.030(2) 0.013(2) 0.034(3) -0.0005(18) 0.010(2) 0.0014(17)
F4 0.250(9) 0.140(6) 0.037(3) -0.004(3) -0.035(4) -0.053(6)
F3 0.094(5) 0.214(8) 0.105(5) -0.027(5) 0.026(4) 0.037(5)
F2 0.089(4) 0.063(3) 0.155(5) 0.044(3) 0.038(4) 0.028(3)
N2 0.027(2) 0.016(2) 0.031(2) -0.0053(18) 0.0089(19) 0.0011(18)
F10 0.078(3) 0.071(3) 0.038(2) 0.021(2) 0.015(2) 0.024(2)
N3 0.035(3) 0.027(2) 0.026(2) -0.002(2) 0.001(2) 0.007(2)
C11 0.028(3) 0.030(3) 0.062(4) -0.024(3) -0.004(3) 0.009(2)
N4 0.037(3) 0.022(2) 0.031(2) -0.002(2) 0.006(2) -0.002(2)
C12 0.026(3) 0.027(3) 0.050(4) -0.019(3) 0.005(3) 0.004(2)
C13 0.040(4) 0.034(3) 0.037(3) -0.005(3) -0.008(3) -0.008(3)
C14 0.039(3) 0.033(3) 0.031(3) -0.001(3) 0.000(3) 0.010(3)
C15 0.032(3) 0.037(3) 0.036(3) -0.003(3) 0.007(3) 0.007(3)
C16 0.037(3) 0.036(3) 0.041(4) 0.004(3) 0.009(3) 0.009(3)
C17 0.047(4) 0.051(4) 0.035(4) 0.013(3) 0.007(3) 0.030(3)
C18 0.064(5) 0.046(4) 0.034(4) -0.004(3) -0.004(3) 0.023(4)
C19 0.052(4) 0.035(3) 0.034(3) -0.004(3) -0.008(3) 0.014(3)
N5 0.034(3) 0.017(2) 0.029(2) -0.0054(19) 0.009(2) 0.0002(19)
F20 0.058(2) 0.048(2) 0.0292(18) -0.0153(16) 0.0054(16) -0.0046(18)
N6 0.029(2) 0.023(2) 0.027(2) -0.004(2) 0.0055(19) 0.0009(19)
C21 0.061(4) 0.028(3) 0.073(5) 0.028(3) 0.050(4) 0.022(3)
N7 0.026(2) 0.025(2) 0.026(2) -0.0019(19) 0.0070(18) -0.0029(19)
C23 0.028(3) 0.031(3) 0.034(3) -0.004(3) 0.012(2) -0.006(2)
C24 0.028(3) 0.027(3) 0.029(3) -0.003(2) 0.010(2) 0.005(2)
C25 0.033(3) 0.030(3) 0.026(3) 0.004(2) 0.012(2) 0.000(2)
C26 0.031(3) 0.026(3) 0.040(3) -0.003(3) 0.008(3) 0.003(2)
C27 0.031(3) 0.036(3) 0.031(3) -0.007(3) 0.008(2) 0.003(2)
C28 0.046(4) 0.037(3) 0.022(3) 0.000(2) 0.012(3) 0.005(3)
C29 0.040(4) 0.029(3) 0.034(3) 0.003(3) 0.012(3) 0.000(3)
N8 0.081(5) 0.069(5) 0.161(8) 0.080(5) 0.092(5) 0.059(4)
F30 0.039(2) 0.056(2) 0.044(2) 0.0066(18) 0.0148(16) 0.0157(17)
C30 0.020(3) 0.021(3) 0.181(10) 0.000(5) 0.005(4) 0.006(3)
N9 0.089(5) 0.082(5) 0.122(6) 0.073(5) 0.080(5) 0.061(4)
C31 0.021(3) 0.019(3) 0.142(8) 0.016(4) 0.021(4) 0.003(2)
N10 0.029(3) 0.028(3) 0.097(5) 0.018(3) 0.021(3) 0.006(2)
C33 0.025(3) 0.030(3) 0.098(6) 0.020(4) 0.019(3) 0.005(3)
C34 0.028(3) 0.018(3) 0.051(4) 0.001(3) 0.008(3) 0.001(2)
C35 0.039(4) 0.038(4) 0.053(4) -0.023(3) -0.017(3) 0.012(3)
C36 0.046(4) 0.055(4) 0.028(3) -0.018(3) -0.006(3) 0.024(3)
C37 0.036(3) 0.024(3) 0.028(3) -0.003(2) 0.006(2) 0.006(2)
C38 0.026(3) 0.026(3) 0.032(3) 0.000(2) 0.001(2) 0.001(2)
C39 0.036(3) 0.032(3) 0.034(3) 0.008(3) 0.010(3) 0.008(3)
C100 0.124(9) 0.097(8) 0.077(7) -0.014(6) 0.020(6) 0.026(7)
O100 0.089(5) 0.085(5) 0.084(5) 0.018(4) 0.026(4) -0.004(4)
C32 0.032(4) 0.035(4) 0.106(6) -0.023(4) -0.007(4) 0.005(3)
C22 0.039(4) 0.034(3) 0.055(4) 0.016(3) 0.027(3) 0.014(3)
C10A 0.042(6) 0.019(5) 0.018(5) 0.003(4) 0.004(4) 0.004(4)
C20A 0.031(5) 0.016(4) 0.029(5) 0.006(4) 0.000(4) 0.005(4)

loop_
_atom_type_symbol
_atom_type_description
_atom_type_scat_dispersion_real
_atom_type_scat_dispersion_imag
_atom_type_scat_source
C C 0.0181 0.0091 'International Tables Vol C Tables 4.2.6.8 and 6.1.1.4'
H H 0.0000 0.0000 'International Tables Vol C Tables 4.2.6.8 and 6.1.1.4'
B B 0.0090 0.0039 'International Tables Vol C Tables 4.2.6.8 and 6.1.1.4'
Co Co -2.3653 3.6143 'International Tables Vol C Tables 4.2.6.8 and 6.1.1.4'
F F 0.0727 0.0534 'International Tables Vol C Tables 4.2.6.8 and 6.1.1.4'
N N 0.0311 0.0180 'International Tables Vol C Tables 4.2.6.8 and 6.1.1.4'
O O 0.0492 0.0322 'International Tables Vol C Tables 4.2.6.8 and 6.1.1.4'

loop_
_geom_angle_atom_site_label_1
_geom_angle_atom_site_label_2
_geom_angle_atom_site_label_3
_geom_angle
_geom_angle_site_symmetry_1
_geom_angle_site_symmetry_3
_geom_angle_publ_flag
N1 Co1 N1 180.0 3_766 . ?
N2 Co1 N1 79.24(16) 3_766 3_766 ?
N2 Co1 N1 79.25(16) . . ?
N2 Co1 N1 100.76(16) 3_766 . ?
N2 Co1 N1 100.75(16) . 3_766 ?
N2 Co1 N2 180.0 3_766 . ?
N2 Co1 N5 94.19(17) 3_766 3_766 ?
N2 Co1 N5 85.81(17) 3_766 . ?
N2 Co1 N5 94.19(17) . . ?
N2 Co1 N5 85.81(17) . 3_766 ?
N5 Co1 N1 78.80(16) . . ?
N5 Co1 N1 101.20(16) 3_766 . ?
N5 Co1 N1 78.80(16) 3_766 3_766 ?
N5 Co1 N1 101.20(16) . 3_766 ?
N5 Co1 N5 180.0 . 3_766 ?
F1 B1 F3 103.2(7) . . ?
F1 B1 F2 112.1(7) . . ?
F4 B1 F1 112.0(7) . . ?
F4 B1 F3 108.3(8) . . ?
F4 B1 F2 116.0(8) . . ?
F2 B1 F3 103.9(7) . . ?
C30 N1 Co1 111.6(3) . . ?
C30 N1 C10A 95.7(6) . . ?
C30 N1 C20B 93.9(6) . . ?
C10A N1 Co1 104.8(4) . . ?
C20A N1 Co1 111.5(4) . . ?
C20A N1 C30 121.9(6) . . ?
C20A N1 C10A 108.8(6) . . ?
C10B N1 Co1 108.4(5) . . ?
C10B N1 C30 130.1(6) . . ?
C10B N1 C20B 105.4(7) . . ?
C20B N1 Co1 102.6(5) . . ?
N3 N2 Co1 134.1(3) . . ?
N3 N2 C11 109.4(4) . . ?
C11 N2 Co1 116.0(4) . . ?
N2 N3 N4 106.1(4) . . ?
N2 C11 C12 107.6(5) . . ?
N2 C11 C20A 116.6(6) . . ?
N2 C11 C20B 118.8(6) . . ?
C12 C11 C20A 132.2(6) . . ?
C12 C11 C20B 127.1(7) . . ?
N3 N4 C12 111.8(5) . . ?
N3 N4 C13 118.5(5) . . ?
C12 N4 C13 129.6(5) . . ?
C11 C12 H12 127.5 . . ?
N4 C12 C11 105.0(5) . . ?
N4 C12 H12 127.5 . . ?
N4 C13 H13A 109.1 . . ?
N4 C13 H13B 109.1 . . ?
N4 C13 C14 112.6(5) . . ?
H13A C13 H13B 107.8 . . ?
C14 C13 H13A 109.1 . . ?
C14 C13 H13B 109.1 . . ?
C15 C14 C13 122.5(5) . . ?
C19 C14 C13 119.2(6) . . ?
C19 C14 C15 118.3(6) . . ?
C14 C15 H15 119.5 . . ?
C16 C15 C14 120.9(6) . . ?
C16 C15 H15 119.5 . . ?
C15 C16 H16 120.7 . . ?
C17 C16 C15 118.5(6) . . ?
C17 C16 H16 120.7 . . ?
F10 C17 C16 119.3(7) . . ?
F10 C17 C18 117.6(6) . . ?
C16 C17 C18 123.2(6) . . ?
C17 C18 H18 121.2 . . ?
C17 C18 C19 117.6(6) . . ?
C19 C18 H18 121.2 . . ?
C14 C19 C18 121.5(6) . . ?
C14 C19 H19 119.2 . . ?
C18 C19 H19 119.2 . . ?
N6 N5 Co1 133.8(3) . . ?
N6 N5 C21 109.0(4) . . ?
C21 N5 Co1 114.9(4) . . ?
N5 N6 N7 106.4(4) . . ?
N5 C21 C22 107.8(5) . . ?
N5 C21 C10A 120.0(5) . . ?
N5 C21 C10B 110.5(6) . . ?
C22 C21 C10A 127.4(6) . . ?
C22 C21 C10B 134.8(6) . . ?
N6 N7 C23 119.4(4) . . ?
N6 N7 C22 111.4(4) . . ?
C22 N7 C23 129.0(5) . . ?
N7 C23 H23A 108.8 . . ?
N7 C23 H23B 108.8 . . ?
N7 C23 C24 113.7(4) . . ?
H23A C23 H23B 107.7 . . ?
C24 C23 H23A 108.8 . . ?
C24 C23 H23B 108.8 . . ?
C25 C24 C23 122.0(5) . . ?
C29 C24 C23 118.7(5) . . ?
C29 C24 C25 119.3(5) . . ?
C24 C25 H25 119.7 . . ?
C24 C25 C26 120.5(5) . . ?
C26 C25 H25 119.7 . . ?
C25 C26 H26 120.9 . . ?
C27 C26 C25 118.2(5) . . ?
C27 C26 H26 120.9 . . ?
F20 C27 C26 118.6(5) . . ?
F20 C27 C28 118.8(5) . . ?
C26 C27 C28 122.6(5) . . ?
C27 C28 H28 120.9 . . ?
C27 C28 C29 118.3(5) . . ?
C29 C28 H28 120.9 . . ?
C24 C29 C28 121.2(5) . . ?
C24 C29 H29 119.4 . . ?
C28 C29 H29 119.4 . . ?
N9 N8 C31 108.9(7) . . ?
N1 C30 H30A 108.3 . . ?
N1 C30 H30B 108.3 . . ?
N1 C30 C31 115.9(5) . . ?
H30A C30 H30B 107.4 . . ?
C31 C30 H30A 108.3 . . ?
C31 C30 H30B 108.3 . . ?
N10 N9 N8 107.9(7) . . ?
N8 C31 C30 120.8(8) . . ?
N8 C31 C32 106.7(6) . . ?
C32 C31 C30 132.4(9) . . ?
N9 N10 C33 121.3(6) . . ?
N9 N10 C32 110.0(6) . . ?
C32 N10 C33 128.3(7) . . ?
N10 C33 H33A 108.9 . . ?
N10 C33 H33B 108.9 . . ?
N10 C33 C34 113.2(5) . . ?
H33A C33 H33B 107.8 . . ?
C34 C33 H33A 108.9 . . ?
C34 C33 H33B 108.9 . . ?
C35 C34 C33 122.2(6) . . ?
C35 C34 C39 118.7(5) . . ?
C39 C34 C33 119.0(6) . . ?
C34 C35 H35 119.3 . . ?
C36 C35 C34 121.4(6) . . ?
C36 C35 H35 119.3 . . ?
C35 C36 H36 121.0 . . ?
C37 C36 C35 117.9(6) . . ?
C37 C36 H36 121.0 . . ?
C36 C37 F30 118.1(5) . . ?
C36 C37 C38 123.3(5) . . ?
C38 C37 F30 118.6(5) . . ?
C37 C38 H38 121.0 . . ?
C37 C38 C39 118.1(5) . . ?
C39 C38 H38 121.0 . . ?
C34 C39 H39 119.7 . . ?
C38 C39 C34 120.6(5) . . ?
C38 C39 H39 119.7 . . ?
H10E C100 H10F 109.5 . . ?
H10E C100 H10G 109.5 . . ?
H10F C100 H10G 109.5 . . ?
O100 C100 H10E 109.5 . . ?
O100 C100 H10F 109.5 . . ?
O100 C100 H10G 109.5 . . ?
C100 O100 H100 106(4) . . ?
C31 C32 H32 126.7 . . ?
N10 C32 C31 106.5(8) . . ?
N10 C32 H32 126.7 . . ?
C21 C22 H22 127.3 . . ?
N7 C22 C21 105.3(5) . . ?
N7 C22 H22 127.3 . . ?
N1 C10A H10A 110.9 . . ?
N1 C10A H10B 110.9 . . ?
C21 C10A N1 104.2(6) . . ?
C21 C10A H10A 110.9 . . ?
C21 C10A H10B 110.9 . . ?
H10A C10A H10B 108.9 . . ?
N1 C20A C11 107.2(6) . . ?
N1 C20A H20A 110.3 . . ?
N1 C20A H20B 110.3 . . ?
C11 C20A H20A 110.3 . . ?
C11 C20A H20B 110.3 . . ?
H20A C20A H20B 108.5 . . ?
N1 C10B C21 107.3(8) . . ?
N1 C10B H10C 110.3 . . ?
N1 C10B H10D 110.3 . . ?
C21 C10B H10C 110.3 . . ?
C21 C10B H10D 110.3 . . ?
H10C C10B H10D 108.5 . . ?
N1 C20B H20C 110.9 . . ?
N1 C20B H20D 110.9 . . ?
C11 C20B N1 104.1(8) . . ?
C11 C20B H20C 110.9 . . ?
C11 C20B H20D 110.9 . . ?
H20C C20B H20D 108.9 . . ?

loop_
_geom_bond_atom_site_label_1
_geom_bond_atom_site_label_2
_geom_bond_distance
_geom_bond_site_symmetry_2
_geom_bond_publ_flag
Co1 N1 2.248(4) . ?
Co1 N1 2.248(4) 3_766 ?
Co1 N2 2.045(4) 3_766 ?
Co1 N2 2.045(4) . ?
Co1 N5 2.078(4) 3_766 ?
Co1 N5 2.078(4) . ?
F1 B1 1.328(9) . ?
B1 F4 1.305(9) . ?
B1 F3 1.403(10) . ?
B1 F2 1.348(9) . ?
N1 C30 1.459(7) . ?
N1 C10A 1.570(9) . ?
N1 C20A 1.436(10) . ?
N1 C10B 1.442(12) . ?
N1 C20B 1.618(12) . ?
N2 N3 1.322(6) . ?
N2 C11 1.347(7) . ?
F10 C17 1.360(7) . ?
N3 N4 1.325(6) . ?
C11 C12 1.362(8) . ?
C11 C20A 1.596(11) . ?
C11 C20B 1.478(12) . ?
N4 C12 1.330(7) . ?
N4 C13 1.474(7) . ?
C12 H12 0.9500 . ?
C13 H13A 0.9900 . ?
C13 H13B 0.9900 . ?
C13 C14 1.504(8) . ?
C14 C15 1.404(8) . ?
C14 C19 1.383(8) . ?
C15 H15 0.9500 . ?
C15 C16 1.376(8) . ?
C16 H16 0.9500 . ?
C16 C17 1.365(9) . ?
C17 C18 1.374(10) . ?
C18 H18 0.9500 . ?
C18 C19 1.390(9) . ?
C19 H19 0.9500 . ?
N5 N6 1.323(6) . ?
N5 C21 1.351(7) . ?
F20 C27 1.355(6) . ?
N6 N7 1.325(6) . ?
C21 C22 1.354(8) . ?
C21 C10A 1.540(11) . ?
C21 C10B 1.603(13) . ?
N7 C23 1.463(7) . ?
N7 C22 1.334(7) . ?
C23 H23A 0.9900 . ?
C23 H23B 0.9900 . ?
C23 C24 1.515(7) . ?
C24 C25 1.391(8) . ?
C24 C29 1.375(8) . ?
C25 H25 0.9500 . ?
C25 C26 1.394(8) . ?
C26 H26 0.9500 . ?
C26 C27 1.372(8) . ?
C27 C28 1.377(8) . ?
C28 H28 0.9500 . ?
C28 C29 1.383(8) . ?
C29 H29 0.9500 . ?
N8 N9 1.320(8) . ?
N8 C31 1.344(11) . ?
F30 C37 1.371(6) . ?
C30 H30A 0.9900 . ?
C30 H30B 0.9900 . ?
C30 C31 1.484(8) . ?
N9 N10 1.316(9) . ?
C31 C32 1.366(11) . ?
N10 C33 1.487(8) . ?
N10 C32 1.326(9) . ?
C33 H33A 0.9900 . ?
C33 H33B 0.9900 . ?
C33 C34 1.503(8) . ?
C34 C35 1.378(9) . ?
C34 C39 1.389(8) . ?
C35 H35 0.9500 . ?
C35 C36 1.373(9) . ?
C36 H36 0.9500 . ?
C36 C37 1.362(8) . ?
C37 C38 1.362(8) . ?
C38 H38 0.9500 . ?
C38 C39 1.382(8) . ?
C39 H39 0.9500 . ?
C100 H10E 0.9800 . ?
C100 H10F 0.9800 . ?
C100 H10G 0.9800 . ?
C100 O100 1.395(11) . ?
O100 H100 1.03(2) . ?
C32 H32 0.9500 . ?
C22 H22 0.9500 . ?
C10A H10A 0.9900 . ?
C10A H10B 0.9900 . ?
C20A H20A 0.9900 . ?
C20A H20B 0.9900 . ?
C10B H10C 0.9900 . ?
C10B H10D 0.9900 . ?
C20B H20C 0.9900 . ?
C20B H20D 0.9900 . ?

loop_
_geom_torsion_atom_site_label_1
_geom_torsion_atom_site_label_2
_geom_torsion_atom_site_label_3
_geom_torsion_atom_site_label_4
_geom_torsion
_geom_torsion_site_symmetry_1
_geom_torsion_site_symmetry_2
_geom_torsion_site_symmetry_3
_geom_torsion_site_symmetry_4
_geom_torsion_publ_flag
Co1 N1 C30 C31 178.7(6) . . . . ?
Co1 N1 C10A C21 -42.2(6) . . . . ?
Co1 N1 C20A C11 -25.3(7) . . . . ?
Co1 N1 C10B C21 35.9(8) . . . . ?
Co1 N1 C20B C11 43.6(8) . . . . ?
Co1 N2 N3 N4 -169.3(4) . . . . ?
Co1 N2 C11 C12 171.6(4) . . . . ?
Co1 N2 C11 C20A -27.2(8) . . . . ?
Co1 N2 C11 C20B 17.9(9) . . . . ?
Co1 N5 N6 N7 161.8(4) . . . . ?
Co1 N5 C21 C22 -165.4(5) . . . . ?
Co1 N5 C21 C10A -8.0(9) . . . . ?
Co1 N5 C21 C10B 39.0(8) . . . . ?
N1 C30 C31 N8 -97.1(9) . . . . ?
N1 C30 C31 C32 81.1(11) . . . . ?
N2 N3 N4 C12 -1.3(6) . . . . ?
N2 N3 N4 C13 179.4(5) . . . . ?
N2 C11 C12 N4 0.2(7) . . . . ?
N2 C11 C20A N1 35.3(9) . . . . ?
N2 C11 C20B N1 -43.2(10) . . . . ?
F10 C17 C18 C19 -177.9(5) . . . . ?
N3 N2 C11 C12 -1.0(7) . . . . ?
N3 N2 C11 C20A 160.2(6) . . . . ?
N3 N2 C11 C20B -154.8(8) . . . . ?
N3 N4 C12 C11 0.7(7) . . . . ?
N3 N4 C13 C14 -91.2(6) . . . . ?
C11 N2 N3 N4 1.4(6) . . . . ?
N4 C13 C14 C15 48.9(8) . . . . ?
N4 C13 C14 C19 -133.0(6) . . . . ?
C12 C11 C20A N1 -169.2(7) . . . . ?
C12 C11 C20B N1 168.6(7) . . . . ?
C12 N4 C13 C14 89.6(7) . . . . ?
C13 N4 C12 C11 179.9(6) . . . . ?
C13 C14 C15 C16 178.9(6) . . . . ?
C13 C14 C19 C18 -178.9(6) . . . . ?
C14 C15 C16 C17 0.2(9) . . . . ?
C15 C14 C19 C18 -0.7(9) . . . . ?
C15 C16 C17 F10 178.0(5) . . . . ?
C15 C16 C17 C18 -1.3(9) . . . . ?
C16 C17 C18 C19 1.4(10) . . . . ?
C17 C18 C19 C14 -0.3(10) . . . . ?
C19 C14 C15 C16 0.8(9) . . . . ?
N5 N6 N7 C23 -176.4(4) . . . . ?
N5 N6 N7 C22 -0.7(6) . . . . ?
N5 C21 C22 N7 -0.2(8) . . . . ?
N5 C21 C10A N1 35.7(9) . . . . ?
N5 C21 C10B N1 -50.6(9) . . . . ?
F20 C27 C28 C29 -179.6(5) . . . . ?
N6 N5 C21 C22 -0.2(8) . . . . ?
N6 N5 C21 C10A 157.2(7) . . . . ?
N6 N5 C21 C10B -155.9(6) . . . . ?
N6 N7 C23 C24 86.1(6) . . . . ?
N6 N7 C22 C21 0.6(7) . . . . ?
C21 N5 N6 N7 0.6(6) . . . . ?
N7 C23 C24 C25 -42.6(7) . . . . ?
N7 C23 C24 C29 139.8(5) . . . . ?
C23 N7 C22 C21 175.7(6) . . . . ?
C23 C24 C25 C26 -177.0(5) . . . . ?
C23 C24 C29 C28 176.9(5) . . . . ?
C24 C25 C26 C27 -0.2(8) . . . . ?
C25 C24 C29 C28 -0.7(9) . . . . ?
C25 C26 C27 F20 179.5(5) . . . . ?
C25 C26 C27 C28 -0.1(9) . . . . ?
C26 C27 C28 C29 -0.1(9) . . . . ?
C27 C28 C29 C24 0.4(9) . . . . ?
C29 C24 C25 C26 0.5(8) . . . . ?
N8 N9 N10 C33 -173.9(6) . . . . ?
N8 N9 N10 C32 0.4(9) . . . . ?
N8 C31 C32 N10 0.4(8) . . . . ?
F30 C37 C38 C39 179.3(5) . . . . ?
C30 N1 C10A C21 -156.3(6) . . . . ?
C30 N1 C20A C11 110.0(7) . . . . ?
C30 N1 C10B C21 -105.8(9) . . . . ?
C30 N1 C20B C11 156.7(7) . . . . ?
C30 C31 C32 N10 -178.0(6) . . . . ?
N9 N8 C31 C30 178.4(7) . . . . ?
N9 N8 C31 C32 -0.2(9) . . . . ?
N9 N10 C33 C34 -47.8(9) . . . . ?
N9 N10 C32 C31 -0.5(8) . . . . ?
C31 N8 N9 N10 -0.1(10) . . . . ?
N10 C33 C34 C35 63.2(8) . . . . ?
N10 C33 C34 C39 -118.5(7) . . . . ?
C33 N10 C32 C31 173.3(6) . . . . ?
C33 C34 C35 C36 178.7(6) . . . . ?
C33 C34 C39 C38 -177.1(5) . . . . ?
C34 C35 C36 C37 -1.6(10) . . . . ?
C35 C34 C39 C38 1.2(9) . . . . ?
C35 C36 C37 F30 -177.8(6) . . . . ?
C35 C36 C37 C38 1.3(10) . . . . ?
C36 C37 C38 C39 0.2(9) . . . . ?
C37 C38 C39 C34 -1.5(8) . . . . ?
C39 C34 C35 C36 0.3(9) . . . . ?
C32 N10 C33 C34 139.1(7) . . . . ?
C22 C21 C10A N1 -171.7(7) . . . . ?
C22 C21 C10B N1 163.1(9) . . . . ?
C22 N7 C23 C24 -88.7(7) . . . . ?
C10A N1 C30 C31 -72.9(9) . . . . ?
C10A N1 C20A C11 -140.4(6) . . . . ?
C10A C21 C22 N7 -155.4(7) . . . . ?
C20A N1 C30 C31 43.5(11) . . . . ?
C20A N1 C10A C21 77.3(7) . . . . ?
C20A C11 C12 N4 -156.9(8) . . . . ?
C10B N1 C30 C31 -40.5(12) . . . . ?
C10B N1 C20B C11 -69.8(9) . . . . ?
C10B C21 C22 N7 146.8(9) . . . . ?
C20B N1 C30 C31 73.5(9) . . . . ?
C20B N1 C10B C21 145.2(7) . . . . ?
C20B C11 C12 N4 151.1(8) . . . . ?
